data_1519700
loop_
_publ_author_name
'Yao, Peng-Fei'
'Li, Hai-Ye'
'Huang, Fu-Ping'
'Yu, Qing'
'Qin, Xao-Huan'
'Tang, Jie'
'Tao, Ye'
'Bian, He-Dong'

_publ_section_title
;
 A series of multidimensional MOFs incorporating a new N-heterocyclic
 building block:
 5,5&#x2032;-di(pyridin-4-yl)-3,3&#x2032;-bi(1,2,4-triazole)
;
_journal_issue 60
_journal_name_full 'RSC Advances'
_journal_page_first 48596
_journal_page_last 48606
_journal_paper_doi 10.1039/C5RA06273J
_journal_volume 5
_journal_year 2015
_chemical_formula_moiety 'C30 H16 Co3 N8 O8, 0.5(C H4 O)'
_chemical_formula_sum 'C30.5 H18 Co3 N8 O8.5'
_chemical_formula_weight 809.32
_chemical_name_systematic
;
 ? 
;
_space_group_crystal_system triclinic
_space_group_IT_number 2
_space_group_name_Hall '-P 1'
_space_group_name_H-M_alt 'P -1'
_symmetry_space_group_name_Hall '-P 1'
_symmetry_space_group_name_H-M 'P -1'
_atom_sites_solution_hydrogens geom
_atom_sites_solution_primary direct
_atom_sites_solution_secondary difmap
_audit_creation_date 2014-11-09
_audit_creation_method
;
  Olex2 1.2-ac2
  (compiled 2012.03.06 svn.r2239, GUI svn.r4109)
;
_audit_update_record
;
2014-11-10 deposited with the CCDC.
2015-05-18 downloaded from the CCDC.
;
_cell_angle_alpha 63.622(11)
_cell_angle_beta 86.489(10)
_cell_angle_gamma 74.907(10)
_cell_formula_units_Z 1
_cell_length_a 9.2529(12)
_cell_length_b 10.6355(11)
_cell_length_c 11.0493(13)
_cell_measurement_reflns_used 3513
_cell_measurement_temperature 293(2)
_cell_measurement_theta_max 28.8018
_cell_measurement_theta_min 2.9736
_cell_volume 938.7(2)
_computing_cell_refinement
;
CrysAlisPro, Agilent Technologies,
Version 1.171.35.21 (release 20-01-2012 CrysAlis171 .NET)
(compiled Jan 23 2012,18:06:46)
;
_computing_data_collection
;
CrysAlisPro, Agilent Technologies,
Version 1.171.35.21 (release 20-01-2012 CrysAlis171 .NET)
(compiled Jan 23 2012,18:06:46)
;
_computing_data_reduction
;
CrysAlisPro, Agilent Technologies,
Version 1.171.35.21 (release 20-01-2012 CrysAlis171 .NET)
(compiled Jan 23 2012,18:06:46)
;
_computing_molecular_graphics
;
O. V. Dolomanov, L. J. Bourhis, R. J. Gildea, J. A. K. Howard and H. Puschmann,
OLEX2: a complete structure solution, refinement and analysis program.
J. Appl. Cryst. (2009). 42, 339-341.
;
_computing_publication_material
;
O. V. Dolomanov, L. J. Bourhis, R. J. Gildea, J. A. K. Howard and H. Puschmann,
OLEX2: a complete structure solution, refinement and analysis program.
J. Appl. Cryst. (2009). 42, 339-341.
;
_computing_structure_refinement
;
XL, G.M. Sheldrick, Acta Cryst.
(2008). A64, 112-122
;
_computing_structure_solution 'SHELXS-97 (Sheldrick, 1990)'
_diffrn_ambient_temperature 293(2)
_diffrn_detector_area_resol_mean 15.9784
_diffrn_measured_fraction_theta_full 0.998
_diffrn_measured_fraction_theta_max 0.998
_diffrn_measurement_details
;
  1 omega  -84.00    4.00   1.0000    8.4300
omega____ theta____ kappa____ phi______ frames
    -      -17.4897  -57.0000   90.0000 88

  2 omega  -49.00   55.00   1.0000    8.4300
omega____ theta____ kappa____ phi______ frames
    -      -17.4897   19.0000  -90.0000 104

  3 omega  -40.00   10.00   1.0000    8.4300
omega____ theta____ kappa____ phi______ frames
    -      -17.4897  -77.0000    0.0000 50

  4 omega  -33.00   47.00   1.0000    8.4300
omega____ theta____ kappa____ phi______ frames
    -      -17.4897   57.0000  -30.0000 80

  5 omega   20.00   57.00   1.0000    8.4300
omega____ theta____ kappa____ phi______ frames
    -       18.7397  -99.0000  -90.0000 37
;
_diffrn_measurement_device_type 'SuperNova, Single source at offset), Eos'
_diffrn_measurement_method '\w scans'
_diffrn_orient_matrix_UB_11 -0.0450811000
_diffrn_orient_matrix_UB_12 0.0570853000
_diffrn_orient_matrix_UB_13 0.0131867000
_diffrn_orient_matrix_UB_21 -0.0590496000
_diffrn_orient_matrix_UB_22 0.0081742000
_diffrn_orient_matrix_UB_23 -0.0430882000
_diffrn_orient_matrix_UB_31 -0.0284531000
_diffrn_orient_matrix_UB_32 -0.0511901000
_diffrn_orient_matrix_UB_33 0.0558955000
_diffrn_radiation_monochromator mirror
_diffrn_radiation_type 'Mo K\a'
_diffrn_radiation_wavelength 0.7107
_diffrn_reflns_av_R_equivalents 0.0249
_diffrn_reflns_av_unetI/netI 0.0493
_diffrn_reflns_limit_h_max 11
_diffrn_reflns_limit_h_min -8
_diffrn_reflns_limit_k_max 13
_diffrn_reflns_limit_k_min -12
_diffrn_reflns_limit_l_max 13
_diffrn_reflns_limit_l_min -11
_diffrn_reflns_number 6688
_diffrn_reflns_theta_full 26.37
_diffrn_reflns_theta_max 26.37
_diffrn_reflns_theta_min 2.98
_diffrn_source 'SuperNova (Mo) X-ray Source'
_exptl_absorpt_coefficient_mu 1.366
_exptl_absorpt_correction_T_max 1.00000
_exptl_absorpt_correction_T_min 0.96109
_exptl_absorpt_correction_type multi-scan
_exptl_absorpt_process_details
;
CrysAlisPro, Agilent Technologies,
Version 1.171.35.21 (release 20-01-2012 CrysAlis171 .NET)
(compiled Jan 23 2012,18:06:46)
Empirical absorption correction using spherical harmonics,
 implemented in SCALE3 ABSPACK scaling algorithm.
;
_exptl_crystal_colour purple
_exptl_crystal_density_diffrn 1.432
_exptl_crystal_density_method 'not measured'
_exptl_crystal_description block
_exptl_crystal_F_000 406
_exptl_crystal_size_max 0.25
_exptl_crystal_size_mid 0.19
_exptl_crystal_size_min 0.08
_refine_diff_density_max 1.170
_refine_diff_density_min -0.584
_refine_diff_density_rms 0.169
_refine_ls_extinction_method none
_refine_ls_goodness_of_fit_ref 1.171
_refine_ls_hydrogen_treatment mixed
_refine_ls_matrix_type full
_refine_ls_number_parameters 243
_refine_ls_number_reflns 3840
_refine_ls_number_restraints 0
_refine_ls_restrained_S_all 1.171
_refine_ls_R_factor_all 0.0672
_refine_ls_R_factor_gt 0.0596
_refine_ls_shift/su_max 0.000
_refine_ls_shift/su_mean 0.000
_refine_ls_structure_factor_coef Fsqd
_refine_ls_weighting_details 'calc w=1/[\s^2^(Fo^2^)+(0.0913P)^2^+3.0584P] where P=(Fo^2^+2Fc^2^)/3'
_refine_ls_weighting_scheme calc
_refine_ls_wR_factor_gt 0.1872
_refine_ls_wR_factor_ref 0.1933
_reflns_number_gt 3302
_reflns_number_total 3840
_reflns_threshold_expression >2sigma(I)
_cod_data_source_file c5ra06273j2.cif
_cod_data_source_block 0719-ypf-081a
_cod_original_cell_volume 938.68(19)
_cod_original_formula_sum 'C30.50 H18 Co3 N8 O8.50'
_cod_database_code 1519700
_reflns_odcompleteness_completeness 99.79
_reflns_odcompleteness_iscentric 1
_reflns_odcompleteness_theta 26.32

loop_
_space_group_symop_id
_space_group_symop_operation_xyz
1 'x, y, z'
2 '-x, -y, -z'

loop_
_atom_site_label
_atom_site_type_symbol
_atom_site_fract_x
_atom_site_fract_y
_atom_site_fract_z
_atom_site_U_iso_or_equiv
_atom_site_adp_type
_atom_site_occupancy
_atom_site_symmetry_multiplicity
_atom_site_calc_flag
_atom_site_refinement_flags
Co1 Co 0.5000 0.5000 0.5000 0.0147(2) Uani 1 2 d S
Co2 Co 0.22196(7) 0.27529(7) 0.48166(6) 0.0175(2) Uani 1 1 d .
O1 O 0.4734(4) 0.3090(4) 0.6677(4) 0.0279(8) Uani 1 1 d .
O2 O 0.3242(5) 0.1765(4) 0.6608(4) 0.0379(10) Uani 1 1 d .
O3 O 0.4904(4) 0.4171(5) 0.3592(4) 0.0316(9) Uani 1 1 d .
O4 O 0.3163(5) 0.3339(5) 0.3089(4) 0.0361(10) Uani 1 1 d .
O5 O -0.058(5) 0.259(5) 0.881(4) 0.130(14) Uani 0.25 1 d P
H5 H -0.0930 0.2246 0.9555 0.196 Uiso 0.25 1 calc PR
N1 N -0.0221(4) 0.3385(4) 0.4905(4) 0.0208(9) Uani 1 1 d .
N2 N -0.1945(4) 0.5125(5) 0.5213(4) 0.0208(9) Uani 1 1 d .
N3 N -0.2656(4) 0.4141(4) 0.5213(4) 0.0183(8) Uani 1 1 d .
N4 N -0.2251(5) -0.0714(5) 0.5084(5) 0.0237(9) Uani 1 1 d .
C1 C 0.4166(6) 0.2056(6) 0.7180(5) 0.0248(11) Uani 1 1 d .
C2 C 0.4608(6) 0.0985(6) 0.8648(5) 0.0266(11) Uani 1 1 d .
C3 C 0.5565(8) 0.1209(7) 0.9404(6) 0.0402(15) Uani 1 1 d .
H3 H 0.5940 0.2024 0.9008 0.048 Uiso 1 1 calc R
C4 C 0.5969(8) 0.0221(7) 1.0753(6) 0.0409(16) Uani 1 1 d .
H4 H 0.6624 0.0369 1.1252 0.049 Uiso 1 1 calc R
C5 C 0.044(6) 0.320(6) 0.889(4) 0.097(16) Uani 0.25 1 d P
H5A H 0.0106 0.3721 0.9418 0.146 Uiso 0.25 1 calc PR
H5B H 0.0613 0.3869 0.7991 0.146 Uiso 0.25 1 calc PR
H5C H 0.1355 0.2470 0.9301 0.146 Uiso 0.25 1 calc PR
C6 C 0.4212(6) 0.3974(6) 0.2799(5) 0.0254(11) Uani 1 1 d .
C7 C 0.4629(6) 0.4492(6) 0.1343(5) 0.0275(11) Uani 1 1 d .
C8 C 0.5759(8) 0.5187(8) 0.0933(6) 0.0388(15) Uani 1 1 d .
H8 H 0.6270 0.5318 0.1549 0.047 Uiso 1 1 calc R
C9 C 0.6134(8) 0.5694(8) -0.0417(6) 0.0415(16) Uani 1 1 d .
H9 H 0.6902 0.6159 -0.0697 0.050 Uiso 1 1 calc R
C10 C -0.0546(5) 0.4632(5) 0.5018(5) 0.0209(10) Uani 1 1 d .
C11 C -0.1608(5) 0.3124(5) 0.5024(5) 0.0184(9) Uani 1 1 d .
C12 C -0.1897(5) 0.1828(5) 0.5017(6) 0.0226(10) Uani 1 1 d .
C13 C -0.1524(7) 0.1504(6) 0.3925(6) 0.0294(12) Uani 1 1 d .
H13 H -0.1148 0.2134 0.3162 0.035 Uiso 1 1 calc R
C14 C -0.1725(7) 0.0230(6) 0.4004(5) 0.0297(12) Uani 1 1 d .
H14 H -0.1485 0.0018 0.3273 0.036 Uiso 1 1 calc R
C15 C -0.2623(7) -0.0374(7) 0.6112(6) 0.0352(14) Uani 1 1 d .
H15 H -0.3000 -0.1016 0.6866 0.042 Uiso 1 1 calc R
C16 C -0.2470(7) 0.0888(7) 0.6103(6) 0.0346(13) Uani 1 1 d .
H16 H -0.2755 0.1093 0.6831 0.041 Uiso 1 1 calc R

loop_
_atom_site_aniso_label
_atom_site_aniso_U_11
_atom_site_aniso_U_22
_atom_site_aniso_U_33
_atom_site_aniso_U_23
_atom_site_aniso_U_13
_atom_site_aniso_U_12
Co1 0.0137(4) 0.0149(5) 0.0167(4) -0.0072(4) 0.0017(3) -0.0056(3)
Co2 0.0188(4) 0.0156(4) 0.0203(4) -0.0094(3) 0.0027(3) -0.0056(3)
O1 0.031(2) 0.0243(19) 0.0198(17) 0.0008(15) 0.0010(15) -0.0131(16)
O2 0.061(3) 0.029(2) 0.0219(19) -0.0024(17) -0.0122(19) -0.021(2)
O3 0.036(2) 0.043(2) 0.0234(19) -0.0201(18) 0.0030(16) -0.0123(19)
O4 0.055(3) 0.043(2) 0.030(2) -0.0237(19) 0.0204(19) -0.036(2)
O5 0.12(3) 0.14(4) 0.08(2) -0.01(2) -0.04(2) 0.00(3)
N1 0.0166(19) 0.016(2) 0.034(2) -0.0145(18) 0.0016(17) -0.0046(16)
N2 0.0164(19) 0.019(2) 0.034(2) -0.0159(18) 0.0035(17) -0.0092(17)
N3 0.0164(19) 0.0152(19) 0.028(2) -0.0124(17) 0.0000(16) -0.0065(16)
N4 0.024(2) 0.018(2) 0.034(2) -0.0146(19) 0.0037(18) -0.0098(18)
C1 0.033(3) 0.019(3) 0.022(2) -0.008(2) 0.000(2) -0.008(2)
C2 0.034(3) 0.022(3) 0.022(2) -0.006(2) 0.000(2) -0.010(2)
C3 0.058(4) 0.033(3) 0.027(3) 0.000(2) -0.005(3) -0.030(3)
C4 0.059(4) 0.036(3) 0.026(3) -0.001(3) -0.012(3) -0.028(3)
C5 0.10(3) 0.13(4) 0.039(19) -0.01(2) 0.03(2) -0.06(3)
C6 0.037(3) 0.021(3) 0.022(3) -0.012(2) 0.008(2) -0.012(2)
C7 0.039(3) 0.032(3) 0.019(2) -0.015(2) 0.011(2) -0.017(2)
C8 0.051(4) 0.059(4) 0.024(3) -0.023(3) 0.011(3) -0.039(3)
C9 0.052(4) 0.063(4) 0.028(3) -0.022(3) 0.016(3) -0.042(4)
C10 0.017(2) 0.016(2) 0.034(3) -0.014(2) -0.001(2) -0.0050(19)
C11 0.019(2) 0.017(2) 0.023(2) -0.0097(19) 0.0005(18) -0.0095(19)
C12 0.014(2) 0.019(2) 0.039(3) -0.017(2) -0.001(2) -0.0035(19)
C13 0.040(3) 0.029(3) 0.026(3) -0.012(2) 0.003(2) -0.019(3)
C14 0.048(3) 0.028(3) 0.020(2) -0.014(2) 0.008(2) -0.017(3)
C15 0.052(4) 0.031(3) 0.037(3) -0.023(3) 0.025(3) -0.026(3)
C16 0.043(3) 0.032(3) 0.045(3) -0.028(3) 0.021(3) -0.021(3)

loop_
_atom_type_symbol
_atom_type_description
_atom_type_scat_dispersion_real
_atom_type_scat_dispersion_imag
_atom_type_scat_source
C C 0.0033 0.0016 'International Tables Vol C Tables 4.2.6.8 and 6.1.1.4'
H H 0.0000 0.0000 'International Tables Vol C Tables 4.2.6.8 and 6.1.1.4'
Co Co 0.3494 0.9721 'International Tables Vol C Tables 4.2.6.8 and 6.1.1.4'
N N 0.0061 0.0033 'International Tables Vol C Tables 4.2.6.8 and 6.1.1.4'
O O 0.0106 0.0060 'International Tables Vol C Tables 4.2.6.8 and 6.1.1.4'

loop_
_geom_angle_atom_site_label_1
_geom_angle_atom_site_label_2
_geom_angle_atom_site_label_3
_geom_angle
_geom_angle_site_symmetry_1
_geom_angle_site_symmetry_3
O1 Co1 O1 180.000(1) . 2_666
O1 Co1 O3 86.48(15) . 2_666
O1 Co1 O3 93.52(16) 2_666 2_666
O1 Co1 O3 86.48(15) 2_666 .
O1 Co1 O3 93.52(16) . .
O3 Co1 O3 180.000(1) . 2_666
N3 Co1 O1 90.68(15) 2_566 2_666
N3 Co1 O1 89.32(15) 1_655 2_666
N3 Co1 O1 89.32(15) 2_566 .
N3 Co1 O1 90.68(15) 1_655 .
N3 Co1 O3 88.68(15) 2_566 2_666
N3 Co1 O3 91.32(15) 1_655 2_666
N3 Co1 O3 91.32(15) 2_566 .
N3 Co1 O3 88.68(15) 1_655 .
N3 Co1 N3 180.000(1) 1_655 2_566
O2 Co2 O4 126.5(2) . .
O2 Co2 N1 111.89(18) . .
O2 Co2 N2 91.11(17) . 2_566
O2 Co2 N4 89.54(17) . 2_556
O4 Co2 N1 121.35(19) . .
O4 Co2 N2 92.35(16) . 2_566
O4 Co2 N4 92.12(17) . 2_556
N2 Co2 N1 80.33(15) 2_566 .
N4 Co2 N1 93.82(16) 2_556 .
N4 Co2 N2 173.92(16) 2_556 2_566
C1 O1 Co1 150.4(4) . .
C1 O2 Co2 133.5(4) . .
C6 O3 Co1 152.1(4) . .
C6 O4 Co2 124.4(3) . .
C5 O5 H5 109.5 . .
C10 N1 Co2 106.3(3) . .
C10 N1 C11 100.6(4) . .
C11 N1 Co2 152.7(3) . .
N3 N2 Co2 146.1(3) . 2_566
C10 N2 Co2 108.7(3) . 2_566
C10 N2 N3 104.8(4) . .
N2 N3 Co1 110.7(3) . 1_455
C11 N3 Co1 140.1(3) . 1_455
C11 N3 N2 106.5(4) . .
C14 N4 Co2 118.8(4) . 2_556
C14 N4 C15 117.6(4) . .
C15 N4 Co2 123.2(4) . 2_556
O1 C1 O2 127.5(5) . .
O1 C1 C2 117.7(5) . .
O2 C1 C2 114.8(4) . .
C3 C2 C1 120.6(5) . .
C3 C2 C4 119.6(5) . 2_657
C4 C2 C1 119.8(5) 2_657 .
C2 C3 H3 119.8 . .
C2 C3 C4 120.4(5) . .
C4 C3 H3 119.8 . .
C2 C4 C3 120.0(5) 2_657 .
C2 C4 H4 120.0 2_657 .
C3 C4 H4 120.0 . .
O5 C5 H5A 109.5 . .
O5 C5 H5B 109.5 . .
O5 C5 H5C 109.5 . .
H5A C5 H5B 109.5 . .
H5A C5 H5C 109.5 . .
H5B C5 H5C 109.5 . .
O3 C6 O4 125.9(5) . .
O3 C6 C7 119.2(5) . .
O4 C6 C7 114.8(5) . .
C8 C7 C6 119.1(5) . .
C8 C7 C9 119.9(5) . 2_665
C9 C7 C6 120.9(5) 2_665 .
C7 C8 H8 120.2 . .
C7 C8 C9 119.5(5) . .
C9 C8 H8 120.2 . .
C7 C9 C8 120.5(5) 2_665 .
C7 C9 H9 119.7 2_665 .
C8 C9 H9 119.7 . .
N1 C10 C10 123.3(6) . 2_566
N2 C10 N1 115.9(4) . .
N2 C10 C10 120.8(6) . 2_566
N1 C11 C12 123.8(4) . .
N3 C11 N1 112.3(4) . .
N3 C11 C12 123.8(4) . .
C13 C12 C11 120.7(5) . .
C16 C12 C11 120.5(5) . .
C16 C12 C13 118.6(5) . .
C12 C13 H13 120.7 . .
C14 C13 C12 118.6(5) . .
C14 C13 H13 120.7 . .
N4 C14 C13 122.9(5) . .
N4 C14 H14 118.6 . .
C13 C14 H14 118.6 . .
N4 C15 H15 118.6 . .
N4 C15 C16 122.9(5) . .
C16 C15 H15 118.6 . .
C12 C16 C15 119.3(5) . .
C12 C16 H16 120.3 . .
C15 C16 H16 120.3 . .

loop_
_geom_bond_atom_site_label_1
_geom_bond_atom_site_label_2
_geom_bond_distance
_geom_bond_site_symmetry_2
Co1 O1 2.116(3) .
Co1 O1 2.116(3) 2_666
Co1 O3 2.118(4) 2_666
Co1 O3 2.118(4) .
Co1 N3 2.106(4) 2_566
Co1 N3 2.106(4) 1_655
Co2 O2 1.945(4) .
Co2 O4 1.953(4) .
Co2 N1 2.191(4) .
Co2 N2 2.191(4) 2_566
Co2 N4 2.114(4) 2_556
O1 C1 1.232(6) .
O2 C1 1.267(6) .
O3 C6 1.234(6) .
O4 C6 1.269(6) .
O5 H5 0.8200 .
O5 C5 1.30(5) .
N1 C10 1.342(6) .
N1 C11 1.369(6) .
N2 Co2 2.191(4) 2_566
N2 N3 1.373(5) .
N2 C10 1.308(6) .
N3 Co1 2.106(4) 1_455
N3 C11 1.336(6) .
N4 Co2 2.114(4) 2_556
N4 C14 1.337(7) .
N4 C15 1.339(7) .
C1 C2 1.513(7) .
C2 C3 1.384(8) .
C2 C4 1.388(8) 2_657
C3 H3 0.9300 .
C3 C4 1.392(8) .
C4 C2 1.388(8) 2_657
C4 H4 0.9300 .
C5 H5A 0.9600 .
C5 H5B 0.9600 .
C5 H5C 0.9600 .
C6 C7 1.512(7) .
C7 C8 1.375(8) .
C7 C9 1.388(8) 2_665
C8 H8 0.9300 .
C8 C9 1.399(8) .
C9 C7 1.388(8) 2_665
C9 H9 0.9300 .
C10 C10 1.420(9) 2_566
C11 C12 1.473(6) .
C12 C13 1.396(8) .
C12 C16 1.362(8) .
C13 H13 0.9300 .
C13 C14 1.380(8) .
C14 H14 0.9300 .
C15 H15 0.9300 .
C15 C16 1.382(8) .
C16 H16 0.9300 .

loop_
_geom_torsion_atom_site_label_1
_geom_torsion_atom_site_label_2
_geom_torsion_atom_site_label_3
_geom_torsion_atom_site_label_4
_geom_torsion
_geom_torsion_site_symmetry_1
_geom_torsion_site_symmetry_4
Co1 O1 C1 O2 -0.6(12) . .
Co1 O1 C1 C2 179.0(5) . .
Co1 O3 C6 O4 -57.7(11) . .
Co1 O3 C6 C7 123.5(7) . .
Co1 N3 C11 N1 158.9(4) 1_455 .
Co1 N3 C11 C12 -24.2(8) 1_455 .
Co2 O2 C1 O1 -3.7(10) . .
Co2 O2 C1 C2 176.7(4) . .
Co2 O4 C6 O3 8.6(8) . .
Co2 O4 C6 C7 -172.5(4) . .
Co2 N1 C10 N2 -173.9(4) . .
Co2 N1 C10 C10 3.8(8) . 2_566
Co2 N1 C11 N3 168.8(6) . .
Co2 N1 C11 C12 -8.2(11) . .
Co2 N2 N3 Co1 4.8(7) 2_566 1_455
Co2 N2 N3 C11 170.3(5) 2_566 .
Co2 N2 C10 N1 -175.1(4) 2_566 .
Co2 N2 C10 C10 7.1(8) 2_566 2_566
Co2 N4 C14 C13 -171.6(5) 2_556 .
Co2 N4 C15 C16 172.0(5) 2_556 .
O1 Co1 O1 C1 118(100) 2_666 .
O1 Co1 O3 C6 89.4(8) . .
O1 Co1 O3 C6 -90.6(8) 2_666 .
O1 C1 C2 C3 2.9(9) . .
O1 C1 C2 C4 -178.1(6) . 2_657
O2 Co2 O4 C6 -45.6(5) . .
O2 Co2 N1 C10 81.9(4) . .
O2 Co2 N1 C11 -87.6(8) . .
O2 C1 C2 C3 -177.5(6) . .
O2 C1 C2 C4 1.6(8) . 2_657
O3 Co1 O1 C1 -37.0(8) . .
O3 Co1 O1 C1 143.0(8) 2_666 .
O3 Co1 O3 C6 -123(100) 2_666 .
O3 C6 C7 C8 -0.7(9) . .
O3 C6 C7 C9 -179.2(6) . 2_665
O4 Co2 O2 C1 56.3(6) . .
O4 Co2 N1 C10 -92.3(4) . .
O4 Co2 N1 C11 98.3(8) . .
O4 C6 C7 C8 -179.7(6) . .
O4 C6 C7 C9 1.8(8) . 2_665
N1 Co2 O2 C1 -117.4(6) . .
N1 Co2 O4 C6 127.6(5) . .
N1 C11 C12 C13 -57.5(7) . .
N1 C11 C12 C16 119.5(6) . .
N2 Co2 O2 C1 -37.4(6) 2_566 .
N2 Co2 O4 C6 47.5(5) 2_566 .
N2 Co2 N1 C10 -5.4(3) 2_566 .
N2 Co2 N1 C11 -174.9(8) 2_566 .
N2 N3 C11 N1 0.4(5) . .
N2 N3 C11 C12 177.3(5) . .
N3 Co1 O1 C1 -125.7(8) 1_655 .
N3 Co1 O1 C1 54.3(8) 2_566 .
N3 Co1 O3 C6 -180.0(8) 1_655 .
N3 Co1 O3 C6 0.0(8) 2_566 .
N3 N2 C10 N1 -1.0(6) . .
N3 N2 C10 C10 -178.8(6) . 2_566
N3 C11 C12 C13 125.9(6) . .
N3 C11 C12 C16 -57.1(8) . .
N4 Co2 O2 C1 148.6(6) 2_556 .
N4 Co2 O4 C6 -136.6(5) 2_556 .
N4 Co2 N1 C10 172.9(3) 2_556 .
N4 Co2 N1 C11 3.5(8) 2_556 .
N4 C15 C16 C12 -1.0(10) . .
C1 C2 C3 C4 -180.0(6) . .
C2 C3 C4 C2 -1.0(12) . 2_657
C4 C2 C3 C4 1.0(12) 2_657 .
C6 C7 C8 C9 -178.8(6) . .
C7 C8 C9 C7 0.3(12) . 2_665
C9 C7 C8 C9 -0.3(12) 2_665 .
C10 N1 C11 N3 -0.9(5) . .
C10 N1 C11 C12 -177.9(5) . .
C10 N2 N3 Co1 -165.1(3) . 1_455
C10 N2 N3 C11 0.4(5) . .
C11 N1 C10 N2 1.2(6) . .
C11 N1 C10 C10 178.9(6) . 2_566
C11 C12 C13 C14 175.8(5) . .
C11 C12 C16 C15 -175.1(5) . .
C12 C13 C14 N4 -0.5(9) . .
C13 C12 C16 C15 2.0(9) . .
C14 N4 C15 C16 -0.7(9) . .
C15 N4 C14 C13 1.4(9) . .
C16 C12 C13 C14 -1.2(8) . .
